data_7708956
loop_
_publ_author_name
'Jurowska, Anna'
'Hodorowicz, Maciej'
'Krucza\/la, Krzysztof'
'Szklarzewicz, Janusz'

_publ_section_title
;
 Anion--cation interactions in a series of salts with substituted Hphen,
 Hbpy and H2bpy cations and [W(CN)8]4&#x2212; anion: polymer with
 &#x201C;super-short&#x201D; N--H&#x22EF;N hydrogen bridges containing
 exclusively anions and H+
;
_journal_name_full 'Dalton Transactions'
_journal_paper_doi 10.1039/D1DT03224K
_journal_year 2021
_chemical_formula_sum 'C44 H45 N14 O4 W'
_chemical_formula_weight 1017.79
_space_group_crystal_system monoclinic
_space_group_IT_number 14
_space_group_name_Hall '-P 2yn'
_space_group_name_H-M_alt 'P 1 21/n 1'
_atom_sites_solution_hydrogens mixed
_audit_creation_method SHELXL-2016/6
_audit_update_record
;
2021-05-19 deposited with the CCDC.	2021-11-16 downloaded from the CCDC.
;
_cell_angle_alpha 90
_cell_angle_beta 109.0470(10)
_cell_angle_gamma 90
_cell_formula_units_Z 4
_cell_length_a 17.49300(10)
_cell_length_b 12.54760(10)
_cell_length_c 21.7724(2)
_cell_measurement_reflns_used 36772
_cell_measurement_temperature 130(2)
_cell_measurement_theta_max 30.3660
_cell_measurement_theta_min 2.8340
_cell_volume 4517.30(7)
_computing_cell_refinement 'CrysAlisPro 1.171.39.46 (Rigaku OD, 2018)'
_computing_data_collection 'CrysAlisPro 1.171.39.46 (Rigaku OD, 2018)'
_computing_data_reduction 'CrysAlisPro 1.171.39.46 (Rigaku OD, 2018)'
_computing_structure_refinement 'SHELXL-2016/6 (Sheldrick, 2016)'
_computing_structure_solution 'SHELXT 2014/4 (Sheldrick, 2014)'
_diffrn_ambient_environment N~2~
_diffrn_ambient_temperature 130.00(10)
_diffrn_detector 'CCD plate'
_diffrn_detector_area_resol_mean 10.3756
_diffrn_detector_type Atlas
_diffrn_measured_fraction_theta_full 0.997
_diffrn_measured_fraction_theta_max 0.951
_diffrn_measurement_device 'four-circle diffractometer'
_diffrn_measurement_device_type 'SuperNova, Dual, Cu at home/near, Atlas'
_diffrn_measurement_method '\w scans'
_diffrn_radiation_monochromator mirror
_diffrn_radiation_probe x-ray
_diffrn_radiation_type 'Mo K\a'
_diffrn_radiation_wavelength 0.71073
_diffrn_reflns_av_R_equivalents 0.0345
_diffrn_reflns_av_unetI/netI 0.0259
_diffrn_reflns_Laue_measured_fraction_full 0.997
_diffrn_reflns_Laue_measured_fraction_max 0.951
_diffrn_reflns_limit_h_max 24
_diffrn_reflns_limit_h_min -24
_diffrn_reflns_limit_k_max 17
_diffrn_reflns_limit_k_min -17
_diffrn_reflns_limit_l_max 30
_diffrn_reflns_limit_l_min -30
_diffrn_reflns_number 74967
_diffrn_reflns_point_group_measured_fraction_full 0.997
_diffrn_reflns_point_group_measured_fraction_max 0.951
_diffrn_reflns_theta_full 25.242
_diffrn_reflns_theta_max 30.556
_diffrn_reflns_theta_min 2.545
_diffrn_source 'micro-focus sealed X-ray tube'
_diffrn_source_type 'SuperNova (Mo) X-ray Source'
_exptl_absorpt_coefficient_mu 2.616
_exptl_absorpt_correction_T_max 1.00000
_exptl_absorpt_correction_T_min 0.89853
_exptl_absorpt_correction_type multi-scan
_exptl_absorpt_process_details
;
CrysAlisPro 1.171.39.46 (Rigaku Oxford Diffraction, 2018)
Empirical absorption correction using spherical harmonics,
 implemented in SCALE3 ABSPACK scaling algorithm.
;
_exptl_crystal_colour yellow
_exptl_crystal_density_diffrn 1.497
_exptl_crystal_description prism
_exptl_crystal_F_000 2052
_exptl_crystal_size_max 0.100
_exptl_crystal_size_mid 0.100
_exptl_crystal_size_min 0.100
_refine_diff_density_max 1.676
_refine_diff_density_min -0.914
_refine_diff_density_rms 0.103
_refine_ls_extinction_method none
_refine_ls_goodness_of_fit_ref 1.105
_refine_ls_hydrogen_treatment constr
_refine_ls_matrix_type full
_refine_ls_number_parameters 574
_refine_ls_number_reflns 13157
_refine_ls_number_restraints 0
_refine_ls_restrained_S_all 1.105
_refine_ls_R_factor_all 0.0382
_refine_ls_R_factor_gt 0.0290
_refine_ls_shift/su_max 0.002
_refine_ls_shift/su_mean 0.000
_refine_ls_structure_factor_coef Fsqd
_refine_ls_weighting_details 'w=1/[\s^2^(Fo^2^)+(0.0203P)^2^+9.0413P] where P=(Fo^2^+2Fc^2^)/3'
_refine_ls_weighting_scheme calc
_refine_ls_wR_factor_gt 0.0635
_refine_ls_wR_factor_ref 0.0678
_reflns_Friedel_coverage 0.000
_reflns_number_gt 11384
_reflns_number_total 13157
_reflns_threshold_expression 'I > 2\s(I)'
_cod_data_source_file d1dt03224k2.cif
_cod_data_source_block shelx_CCDC1
_cod_original_cell_volume 4517.29(7)
_cod_original_sg_symbol_H-M 'P 21/n'
_cod_database_code 7708956
_shelx_shelxl_version_number 2016/6
_shelx_space_group_comment
;
The symmetry employed for this shelxl refinement is uniquely defined
by the following loop, which should always be used as a source of
symmetry information in preference to the above space-group names.
They are only intended as comments.
;
_shelx_estimated_absorpt_t_min 0.780
_shelx_estimated_absorpt_t_max 0.780

loop_
_space_group_symop_operation_xyz
'x, y, z'
'-x+1/2, y+1/2, -z+1/2'
'-x, -y, -z'
'x-1/2, -y-1/2, z-1/2'

loop_
_atom_site_label
_atom_site_type_symbol
_atom_site_fract_x
_atom_site_fract_y
_atom_site_fract_z
_atom_site_U_iso_or_equiv
_atom_site_adp_type
_atom_site_occupancy
_atom_site_site_symmetry_order
_atom_site_calc_flag
_atom_site_refinement_flags_posn
_atom_site_refinement_flags_adp
_atom_site_refinement_flags_occupancy
_atom_site_disorder_assembly
_atom_site_disorder_group
W1 W 0.02202(2) 0.02848(2) 0.28907(2) 0.01478(3) Uani 1 1 d . . . . .
N1 N 0.12277(15) -0.1379(2) 0.40510(12) 0.0273(5) Uani 1 1 d . . . . .
N2 N 0.07444(16) 0.1519(2) 0.43181(12) 0.0296(5) Uani 1 1 d . . . . .
N3 N 0.08638(17) 0.2645(2) 0.25702(14) 0.0339(6) Uani 1 1 d . . . . .
N4 N -0.0646(2) 0.0503(2) 0.13028(13) 0.0432(8) Uani 1 1 d . . . . .
N5 N 0.20374(16) -0.0005(2) 0.27508(14) 0.0339(6) Uani 1 1 d . . . . .
N6 N -0.13091(15) 0.1980(2) 0.26106(13) 0.0328(6) Uani 1 1 d . . . . .
N7 N -0.11863(17) -0.0925(2) 0.33555(15) 0.0387(6) Uani 1 1 d . . . . .
N8 N 0.00376(17) -0.2138(2) 0.22565(13) 0.0331(6) Uani 1 1 d . . . . .
C1 C 0.08741(16) -0.0811(2) 0.36482(13) 0.0213(5) Uani 1 1 d . . . . .
C2 C 0.05520(16) 0.1106(2) 0.38201(13) 0.0212(5) Uani 1 1 d . . . . .
C3 C 0.06390(16) 0.1831(2) 0.26838(14) 0.0223(5) Uani 1 1 d . . . . .
C4 C -0.0319(2) 0.0422(2) 0.18487(14) 0.0270(6) Uani 1 1 d . . . . .
C5 C 0.14017(17) 0.0094(2) 0.27867(14) 0.0236(5) Uani 1 1 d . . . . .
C6 C -0.07754(16) 0.1393(2) 0.27225(13) 0.0233(5) Uani 1 1 d . . . . .
C7 C -0.07116(18) -0.0489(2) 0.31868(15) 0.0259(6) Uani 1 1 d . . . . .
C8 C 0.01066(17) -0.1294(2) 0.24690(13) 0.0232(5) Uani 1 1 d . . . . .
N9 N 0.49662(15) 0.1552(2) 0.44207(12) 0.0287(5) Uani 1 1 d . . . . .
N10 N 0.61599(13) 0.02353(18) 0.43968(11) 0.0210(4) Uani 1 1 d . . . . .
H10N H 0.579369 0.046234 0.402384 0.025 Uiso 1 1 d R U . . .
C9 C 0.54638(17) 0.1247(2) 0.50035(14) 0.0228(5) Uani 1 1 d . . . . .
C10 C 0.61352(16) 0.0534(2) 0.49895(13) 0.0213(5) Uani 1 1 d . . . . .
C11 C 0.67280(17) -0.0428(2) 0.43134(14) 0.0257(6) Uani 1 1 d . . . . .
C12 C 0.73173(17) -0.0812(3) 0.48615(15) 0.0302(6) Uani 1 1 d . . . . .
H12 H 0.772085 -0.128391 0.481713 0.036 Uiso 1 1 calc R U . . .
C13 C 0.73207(18) -0.0513(3) 0.54713(15) 0.0306(6) Uani 1 1 d . . . . .
H13 H 0.772995 -0.077080 0.584624 0.037 Uiso 1 1 calc R U . . .
C14 C 0.67270(18) 0.0165(2) 0.55377(15) 0.0281(6) Uani 1 1 d . . . . .
H14 H 0.672763 0.037492 0.595716 0.034 Uiso 1 1 calc R U . . .
C15 C 0.6688(2) -0.0729(3) 0.36410(16) 0.0389(8) Uani 1 1 d . . . . .
H15A H 0.651931 -0.010947 0.335411 0.058 Uiso 1 1 calc R U . . .
H15B H 0.629552 -0.130648 0.348384 0.058 Uiso 1 1 calc R U . . .
H15C H 0.722201 -0.096744 0.364311 0.058 Uiso 1 1 calc R U . . .
C16 C 0.53666(19) 0.1552(2) 0.55887(15) 0.0283(6) Uani 1 1 d . . . . .
H16 H 0.572481 0.130713 0.599317 0.034 Uiso 1 1 calc R U . . .
C17 C 0.4727(2) 0.2228(3) 0.55591(16) 0.0343(7) Uani 1 1 d . . . . .
H17 H 0.464511 0.246579 0.594722 0.041 Uiso 1 1 calc R U . . .
C18 C 0.4213(2) 0.2551(3) 0.49639(17) 0.0350(7) Uani 1 1 d . . . . .
H18 H 0.377395 0.301485 0.493679 0.042 Uiso 1 1 calc R U . . .
C19 C 0.4344(2) 0.2188(3) 0.43973(16) 0.0345(7) Uani 1 1 d . . . . .
C20 C 0.3780(2) 0.2481(4) 0.37364(19) 0.0539(11) Uani 1 1 d . . . . .
H20A H 0.376284 0.190031 0.343110 0.081 Uiso 1 1 calc R U . . .
H20B H 0.397313 0.313294 0.358687 0.081 Uiso 1 1 calc R U . . .
H20C H 0.323692 0.260131 0.375959 0.081 Uiso 1 1 calc R U . . .
N11 N 0.14918(18) 0.5193(2) 0.58421(13) 0.0384(7) Uani 1 1 d . . . . .
N12 N 0.14256(15) 0.5031(2) 0.46216(13) 0.0313(6) Uani 1 1 d . . . . .
H123 H 0.158081 0.459381 0.489138 0.038 Uiso 1 1 d R U . . .
C21 C 0.09058(17) 0.5747(2) 0.54325(14) 0.0257(6) Uani 1 1 d . . . . .
C22 C 0.09018(17) 0.5712(2) 0.47514(15) 0.0267(6) Uani 1 1 d . . . . .
C23 C 0.14780(19) 0.4882(3) 0.40197(17) 0.0362(8) Uani 1 1 d . . . . .
C24 C 0.0989(2) 0.5463(3) 0.35150(17) 0.0393(8) Uani 1 1 d . . . . .
H24 H 0.101374 0.536694 0.308929 0.047 Uiso 1 1 calc R U . . .
C25 C 0.0455(2) 0.6195(3) 0.36245(17) 0.0401(8) Uani 1 1 d . . . . .
H25 H 0.012103 0.661278 0.327628 0.048 Uiso 1 1 calc R U . . .
C26 C 0.0410(2) 0.6314(2) 0.42481(16) 0.0345(7) Uani 1 1 d . . . . .
H26 H 0.004175 0.680991 0.432580 0.041 Uiso 1 1 calc R U . . .
C27 C 0.2060(2) 0.4048(4) 0.39468(18) 0.0495(10) Uani 1 1 d . . . . .
H27A H 0.261261 0.425087 0.420577 0.074 Uiso 1 1 calc R U . . .
H27B H 0.202088 0.399089 0.348860 0.074 Uiso 1 1 calc R U . . .
H27C H 0.192677 0.335985 0.409867 0.074 Uiso 1 1 calc R U . . .
C28 C 0.03505(18) 0.6342(2) 0.56198(15) 0.0275(6) Uani 1 1 d . . . . .
H28 H -0.005465 0.674753 0.531098 0.033 Uiso 1 1 calc R U . . .
C29 C 0.04009(19) 0.6329(2) 0.62674(15) 0.0295(6) Uani 1 1 d . . . . .
H29 H 0.003074 0.672719 0.641274 0.035 Uiso 1 1 calc R U . . .
C30 C 0.0991(2) 0.5736(3) 0.66920(16) 0.0398(8) Uani 1 1 d . . . . .
H30 H 0.102745 0.569196 0.713619 0.048 Uiso 1 1 calc R U . . .
C31 C 0.1545(2) 0.5191(3) 0.64651(17) 0.0429(8) Uani 1 1 d . . . . .
C32 C 0.2222(3) 0.4540(4) 0.6918(2) 0.0684(15) Uani 1 1 d . . . . .
H32A H 0.202541 0.382046 0.695705 0.103 Uiso 1 1 calc R U . . .
H32B H 0.240713 0.487907 0.734700 0.103 Uiso 1 1 calc R U . . .
H32C H 0.267170 0.449937 0.674405 0.103 Uiso 1 1 calc R U . . .
N13 N 0.27379(14) 0.27719(18) -0.02614(11) 0.0208(4) Uani 1 1 d . . . . .
H13N H 0.298550 0.293933 0.014615 0.025 Uiso 1 1 d R U . . .
N14 N 0.22818(13) 0.20983(18) 0.07173(11) 0.0208(4) Uani 1 1 d . . . . .
C33 C 0.20863(16) 0.2120(2) -0.04139(13) 0.0224(5) Uani 1 1 d . . . . .
C34 C 0.18388(16) 0.1719(2) 0.01348(13) 0.0206(5) Uani 1 1 d . . . . .
C35 C 0.20977(17) 0.1791(2) 0.12436(13) 0.0224(5) Uani 1 1 d . . . . .
C36 C 0.14603(19) 0.1093(2) 0.11904(14) 0.0292(6) Uani 1 1 d . . . . .
H36 H 0.133413 0.088953 0.156650 0.035 Uiso 1 1 calc R U . . .
C37 C 0.1013(2) 0.0699(3) 0.05890(15) 0.0334(7) Uani 1 1 d . . . . .
H37 H 0.057872 0.022007 0.054759 0.040 Uiso 1 1 calc R U . . .
C38 C 0.12050(18) 0.1011(2) 0.00439(14) 0.0285(6) Uani 1 1 d . . . . .
H38 H 0.091129 0.074704 -0.037587 0.034 Uiso 1 1 calc R U . . .
C39 C 0.26092(19) 0.2233(3) 0.18877(14) 0.0304(6) Uani 1 1 d . . . . .
H39A H 0.318148 0.218196 0.192442 0.046 Uiso 1 1 calc R U . . .
H39B H 0.251277 0.182433 0.223885 0.046 Uiso 1 1 calc R U . . .
H39C H 0.246723 0.298186 0.192022 0.046 Uiso 1 1 calc R U . . .
C40 C 0.16997(19) 0.1872(3) -0.10574(14) 0.0322(7) Uani 1 1 d . . . . .
H40 H 0.123448 0.142735 -0.117819 0.039 Uiso 1 1 calc R U . . .
C41 C 0.1998(2) 0.2278(3) -0.15263(15) 0.0395(8) Uani 1 1 d . . . . .
H41 H 0.173710 0.210814 -0.197101 0.047 Uiso 1 1 calc R U . . .
C42 C 0.2671(2) 0.2927(3) -0.13502(15) 0.0339(7) Uani 1 1 d . . . . .
H42 H 0.287825 0.319436 -0.167237 0.041 Uiso 1 1 calc R U . . .
C43 C 0.30428(18) 0.3188(2) -0.07046(14) 0.0262(6) Uani 1 1 d . . . . .
C44 C 0.3770(2) 0.3894(3) -0.04787(16) 0.0347(7) Uani 1 1 d . . . . .
H44A H 0.363577 0.453687 -0.027958 0.052 Uiso 1 1 calc R U . . .
H44B H 0.393825 0.409398 -0.085016 0.052 Uiso 1 1 calc R U . . .
H44C H 0.421102 0.351246 -0.015812 0.052 Uiso 1 1 calc R U . . .
O1 O 0.12909(13) 0.45915(16) 0.20824(11) 0.0299(5) Uani 1 1 d . . . . .
H1AO H 0.176375 0.464830 0.216587 0.045 Uiso 1 1 d R U . . .
H1BO H 0.121724 0.405040 0.225677 0.045 Uiso 1 1 d R U . . .
O2 O -0.01642(12) 0.56677(17) 0.18535(10) 0.0276(4) Uani 1 1 d . . . . .
H2AO H -0.007599 0.625527 0.194387 0.041 Uiso 1 1 d R U . . .
H2BO H 0.029791 0.542457 0.189198 0.041 Uiso 1 1 d R U . . .
O3 O 0.63178(14) 0.26087(18) 0.06373(11) 0.0341(5) Uani 1 1 d . . . . .
H3BO H 0.610004 0.287462 0.027652 0.051 Uiso 1 1 d R U . . .
H3AO H 0.625623 0.302292 0.092132 0.051 Uiso 1 1 d R U . . .
O4 O 0.26215(16) 0.3581(2) 0.54411(13) 0.0448(6) Uani 1 1 d . . . . .

loop_
_atom_site_aniso_label
_atom_site_aniso_U_11
_atom_site_aniso_U_22
_atom_site_aniso_U_33
_atom_site_aniso_U_23
_atom_site_aniso_U_13
_atom_site_aniso_U_12
W1 0.01578(5) 0.01450(5) 0.01396(5) -0.00070(4) 0.00469(3) -0.00092(4)
N1 0.0325(13) 0.0233(12) 0.0247(12) 0.0028(10) 0.0073(10) 0.0033(10)
N2 0.0328(13) 0.0293(13) 0.0234(12) -0.0038(10) 0.0048(10) 0.0074(11)
N3 0.0365(14) 0.0243(13) 0.0449(16) 0.0002(11) 0.0187(13) -0.0061(11)
N4 0.072(2) 0.0316(15) 0.0164(12) -0.0014(10) 0.0015(13) -0.0096(14)
N5 0.0281(13) 0.0371(15) 0.0406(15) 0.0140(12) 0.0169(12) 0.0067(11)
N6 0.0241(12) 0.0350(14) 0.0379(15) 0.0024(12) 0.0081(11) 0.0056(11)
N7 0.0372(15) 0.0366(15) 0.0484(17) 0.0038(13) 0.0224(13) -0.0065(13)
N8 0.0397(15) 0.0240(13) 0.0279(13) -0.0035(10) 0.0001(11) 0.0046(11)
C1 0.0246(13) 0.0199(12) 0.0197(12) -0.0022(10) 0.0079(10) -0.0013(10)
C2 0.0225(12) 0.0195(12) 0.0208(12) -0.0002(10) 0.0060(10) 0.0040(10)
C3 0.0223(12) 0.0198(12) 0.0264(13) -0.0024(10) 0.0103(11) -0.0007(10)
C4 0.0441(17) 0.0157(12) 0.0185(13) -0.0016(10) 0.0063(12) -0.0061(11)
C5 0.0256(13) 0.0228(13) 0.0234(13) 0.0067(10) 0.0093(11) 0.0029(10)
C6 0.0213(12) 0.0247(13) 0.0235(13) 0.0015(11) 0.0067(10) -0.0007(11)
C7 0.0261(14) 0.0241(14) 0.0295(14) -0.0004(11) 0.0118(12) -0.0016(11)
C8 0.0251(13) 0.0212(13) 0.0195(12) -0.0025(10) 0.0022(10) 0.0030(10)
N9 0.0261(12) 0.0329(13) 0.0281(13) -0.0008(10) 0.0103(10) 0.0063(10)
N10 0.0178(10) 0.0221(11) 0.0225(11) -0.0022(9) 0.0058(9) -0.0009(9)
C9 0.0238(13) 0.0185(12) 0.0282(14) -0.0034(10) 0.0113(11) -0.0021(10)
C10 0.0203(12) 0.0215(13) 0.0238(13) -0.0037(10) 0.0095(10) -0.0030(10)
C11 0.0216(13) 0.0280(14) 0.0291(14) -0.0035(11) 0.0103(11) 0.0001(11)
C12 0.0193(13) 0.0340(16) 0.0362(16) -0.0022(13) 0.0077(12) 0.0041(12)
C13 0.0237(14) 0.0334(16) 0.0301(15) 0.0004(12) 0.0027(12) 0.0013(12)
C14 0.0267(14) 0.0317(15) 0.0241(14) -0.0021(12) 0.0057(11) 0.0004(12)
C15 0.0400(18) 0.049(2) 0.0297(16) -0.0055(15) 0.0141(14) 0.0144(16)
C16 0.0335(15) 0.0264(14) 0.0280(15) -0.0033(11) 0.0140(12) -0.0029(12)
C17 0.0425(18) 0.0316(16) 0.0354(17) -0.0079(13) 0.0219(15) -0.0005(14)
C18 0.0352(17) 0.0289(16) 0.0465(19) -0.0022(14) 0.0210(15) 0.0063(13)
C19 0.0324(16) 0.0369(17) 0.0361(17) 0.0020(14) 0.0139(14) 0.0073(14)
C20 0.044(2) 0.077(3) 0.040(2) 0.011(2) 0.0123(17) 0.033(2)
N11 0.0358(15) 0.0463(17) 0.0254(13) -0.0076(12) -0.0006(11) 0.0167(13)
N12 0.0219(12) 0.0350(14) 0.0350(14) -0.0104(11) 0.0067(11) -0.0041(10)
C21 0.0212(13) 0.0254(14) 0.0274(14) -0.0085(11) 0.0037(11) -0.0023(11)
C22 0.0233(13) 0.0275(14) 0.0314(15) -0.0111(12) 0.0116(12) -0.0094(11)
C23 0.0232(14) 0.0453(19) 0.0436(19) -0.0214(15) 0.0158(14) -0.0122(13)
C24 0.0449(19) 0.043(2) 0.0358(18) -0.0066(15) 0.0216(16) -0.0134(16)
C25 0.057(2) 0.0312(17) 0.0354(18) 0.0048(14) 0.0190(16) -0.0044(15)
C26 0.0488(19) 0.0212(14) 0.0373(17) -0.0005(12) 0.0194(15) -0.0022(13)
C27 0.0302(17) 0.076(3) 0.042(2) -0.022(2) 0.0106(15) 0.0080(18)
C28 0.0313(15) 0.0193(13) 0.0354(16) 0.0003(11) 0.0160(13) 0.0012(11)
C29 0.0341(16) 0.0213(13) 0.0358(16) -0.0068(12) 0.0150(13) -0.0002(12)
C30 0.048(2) 0.0405(19) 0.0249(15) -0.0088(14) 0.0044(14) 0.0096(16)
C31 0.047(2) 0.047(2) 0.0282(16) -0.0017(15) 0.0029(15) 0.0138(17)
C32 0.073(3) 0.090(4) 0.033(2) 0.006(2) 0.003(2) 0.042(3)
N13 0.0228(11) 0.0216(11) 0.0189(11) 0.0005(8) 0.0079(9) 0.0014(9)
N14 0.0213(11) 0.0207(11) 0.0199(11) 0.0006(8) 0.0060(9) 0.0002(9)
C33 0.0220(12) 0.0237(13) 0.0200(13) 0.0020(10) 0.0050(10) 0.0023(10)
C34 0.0212(12) 0.0215(12) 0.0193(12) 0.0005(10) 0.0071(10) 0.0000(10)
C35 0.0269(13) 0.0215(13) 0.0194(12) 0.0012(10) 0.0085(11) 0.0016(11)
C36 0.0364(16) 0.0308(15) 0.0229(14) 0.0028(11) 0.0132(12) -0.0058(13)
C37 0.0325(16) 0.0381(17) 0.0307(16) -0.0007(13) 0.0119(13) -0.0161(14)
C38 0.0309(15) 0.0301(15) 0.0225(13) -0.0045(11) 0.0061(11) -0.0098(12)
C39 0.0357(16) 0.0339(16) 0.0212(14) -0.0041(12) 0.0087(12) -0.0040(13)
C40 0.0310(15) 0.0422(18) 0.0207(14) -0.0004(12) 0.0048(12) -0.0082(14)
C41 0.0422(19) 0.057(2) 0.0167(14) 0.0017(14) 0.0064(13) -0.0053(17)
C42 0.0358(16) 0.0442(19) 0.0258(15) 0.0075(13) 0.0158(13) 0.0003(14)
C43 0.0260(14) 0.0277(14) 0.0286(14) 0.0047(11) 0.0139(12) 0.0038(11)
C44 0.0374(17) 0.0356(17) 0.0368(17) 0.0024(13) 0.0200(14) -0.0067(14)
O1 0.0258(10) 0.0245(10) 0.0403(12) 0.0070(9) 0.0122(9) -0.0010(8)
O2 0.0296(11) 0.0230(10) 0.0269(10) -0.0038(8) 0.0047(8) -0.0004(8)
O3 0.0472(13) 0.0303(11) 0.0262(11) 0.0025(9) 0.0140(10) 0.0026(10)
O4 0.0458(14) 0.0434(15) 0.0443(14) -0.0030(12) 0.0136(12) 0.0081(12)

loop_
_atom_type_symbol
_atom_type_description
_atom_type_scat_dispersion_real
_atom_type_scat_dispersion_imag
_atom_type_scat_source
C C 0.0033 0.0016 'International Tables Vol C Tables 4.2.6.8 and 6.1.1.4'
H H 0.0000 0.0000 'International Tables Vol C Tables 4.2.6.8 and 6.1.1.4'
N N 0.0061 0.0033 'International Tables Vol C Tables 4.2.6.8 and 6.1.1.4'
O O 0.0106 0.0060 'International Tables Vol C Tables 4.2.6.8 and 6.1.1.4'
W W -0.8490 6.8722 'International Tables Vol C Tables 4.2.6.8 and 6.1.1.4'

loop_
_geom_angle_atom_site_label_1
_geom_angle_atom_site_label_2
_geom_angle_atom_site_label_3
_geom_angle
_geom_angle_site_symmetry_1
_geom_angle_site_symmetry_3
_geom_angle_publ_flag
C4 W1 C6 73.72(11) . . ?
C4 W1 C5 90.20(12) . . ?
C6 W1 C5 142.80(10) . . ?
C4 W1 C8 71.30(10) . . ?
C6 W1 C8 123.95(10) . . ?
C5 W1 C8 79.22(11) . . ?
C4 W1 C1 142.31(10) . . ?
C6 W1 C1 137.12(10) . . ?
C5 W1 C1 74.00(10) . . ?
C8 W1 C1 72.21(10) . . ?
C4 W1 C7 103.58(12) . . ?
C6 W1 C7 72.33(11) . . ?
C5 W1 C7 144.85(10) . . ?
C8 W1 C7 75.07(11) . . ?
C1 W1 C7 75.56(11) . . ?
C4 W1 C3 76.84(10) . . ?
C6 W1 C3 72.45(10) . . ?
C5 W1 C3 71.27(10) . . ?
C8 W1 C3 136.03(10) . . ?
C1 W1 C3 126.52(10) . . ?
C7 W1 C3 143.02(10) . . ?
C4 W1 C2 146.30(10) . . ?
C6 W1 C2 78.97(10) . . ?
C5 W1 C2 100.13(11) . . ?
C8 W1 C2 142.00(10) . . ?
C1 W1 C2 71.20(10) . . ?
C7 W1 C2 86.20(11) . . ?
C3 W1 C2 76.36(10) . . ?
N1 C1 W1 179.0(3) . . ?
N2 C2 W1 178.1(2) . . ?
N3 C3 W1 179.4(3) . . ?
N4 C4 W1 176.1(3) . . ?
N5 C5 W1 178.0(3) . . ?
N6 C6 W1 177.7(3) . . ?
N7 C7 W1 177.6(3) . . ?
N8 C8 W1 178.3(3) . . ?
C19 N9 C9 118.4(3) . . ?
C11 N10 C10 123.3(2) . . ?
C11 N10 H10N 114.3 . . ?
C10 N10 H10N 122.4 . . ?
N9 C9 C16 123.5(3) . . ?
N9 C9 C10 115.3(2) . . ?
C16 C9 C10 121.2(3) . . ?
N10 C10 C14 118.8(3) . . ?
N10 C10 C9 117.1(2) . . ?
C14 C10 C9 124.0(3) . . ?
N10 C11 C12 118.1(3) . . ?
N10 C11 C15 119.1(3) . . ?
C12 C11 C15 122.8(3) . . ?
C13 C12 C11 120.2(3) . . ?
C13 C12 H12 119.9 . . ?
C11 C12 H12 119.9 . . ?
C12 C13 C14 120.0(3) . . ?
C12 C13 H13 120.0 . . ?
C14 C13 H13 120.0 . . ?
C10 C14 C13 119.4(3) . . ?
C10 C14 H14 120.3 . . ?
C13 C14 H14 120.3 . . ?
C11 C15 H15A 109.5 . . ?
C11 C15 H15B 109.5 . . ?
H15A C15 H15B 109.5 . . ?
C11 C15 H15C 109.5 . . ?
H15A C15 H15C 109.5 . . ?
H15B C15 H15C 109.5 . . ?
C17 C16 C9 117.6(3) . . ?
C17 C16 H16 121.2 . . ?
C9 C16 H16 121.2 . . ?
C18 C17 C16 119.5(3) . . ?
C18 C17 H17 120.2 . . ?
C16 C17 H17 120.2 . . ?
C17 C18 C19 119.3(3) . . ?
C17 C18 H18 120.4 . . ?
C19 C18 H18 120.4 . . ?
N9 C19 C18 121.7(3) . . ?
N9 C19 C20 117.1(3) . . ?
C18 C19 C20 121.2(3) . . ?
C19 C20 H20A 109.5 . . ?
C19 C20 H20B 109.5 . . ?
H20A C20 H20B 109.5 . . ?
C19 C20 H20C 109.5 . . ?
H20A C20 H20C 109.5 . . ?
H20B C20 H20C 109.5 . . ?
C21 N11 C31 118.2(3) . . ?
C22 N12 C23 123.7(3) . . ?
C22 N12 H123 112.3 . . ?
C23 N12 H123 120.7 . . ?
N11 C21 C28 123.4(3) . . ?
N11 C21 C22 114.2(3) . . ?
C28 C21 C22 122.4(3) . . ?
N12 C22 C26 118.1(3) . . ?
N12 C22 C21 116.6(3) . . ?
C26 C22 C21 125.3(3) . . ?
N12 C23 C24 118.8(3) . . ?
N12 C23 C27 117.4(3) . . ?
C24 C23 C27 123.8(3) . . ?
C23 C24 C25 119.8(3) . . ?
C23 C24 H24 120.1 . . ?
C25 C24 H24 120.1 . . ?
C24 C25 C26 119.7(3) . . ?
C24 C25 H25 120.2 . . ?
C26 C25 H25 120.2 . . ?
C22 C26 C25 119.8(3) . . ?
C22 C26 H26 120.1 . . ?
C25 C26 H26 120.1 . . ?
C23 C27 H27A 109.5 . . ?
C23 C27 H27B 109.5 . . ?
H27A C27 H27B 109.5 . . ?
C23 C27 H27C 109.5 . . ?
H27A C27 H27C 109.5 . . ?
H27B C27 H27C 109.5 . . ?
C29 C28 C21 118.4(3) . . ?
C29 C28 H28 120.8 . . ?
C21 C28 H28 120.8 . . ?
C30 C29 C28 118.7(3) . . ?
C30 C29 H29 120.7 . . ?
C28 C29 H29 120.7 . . ?
C29 C30 C31 119.1(3) . . ?
C29 C30 H30 120.5 . . ?
C31 C30 H30 120.5 . . ?
N11 C31 C30 122.2(3) . . ?
N11 C31 C32 116.5(3) . . ?
C30 C31 C32 121.2(3) . . ?
C31 C32 H32A 109.5 . . ?
C31 C32 H32B 109.5 . . ?
H32A C32 H32B 109.5 . . ?
C31 C32 H32C 109.5 . . ?
H32A C32 H32C 109.5 . . ?
H32B C32 H32C 109.5 . . ?
C43 N13 C33 123.8(2) . . ?
C43 N13 H13N 116.8 . . ?
C33 N13 H13N 119.5 . . ?
C34 N14 C35 118.7(2) . . ?
N13 C33 C40 118.7(3) . . ?
N13 C33 C34 116.8(2) . . ?
C40 C33 C34 124.5(3) . . ?
N14 C34 C38 123.5(2) . . ?
N14 C34 C33 114.3(2) . . ?
C38 C34 C33 122.2(2) . . ?
N14 C35 C36 121.2(3) . . ?
N14 C35 C39 117.1(2) . . ?
C36 C35 C39 121.8(3) . . ?
C37 C36 C35 119.7(3) . . ?
C37 C36 H36 120.2 . . ?
C35 C36 H36 120.2 . . ?
C36 C37 C38 119.3(3) . . ?
C36 C37 H37 120.3 . . ?
C38 C37 H37 120.3 . . ?
C34 C38 C37 117.6(3) . . ?
C34 C38 H38 121.2 . . ?
C37 C38 H38 121.2 . . ?
C35 C39 H39A 109.5 . . ?
C35 C39 H39B 109.5 . . ?
H39A C39 H39B 109.5 . . ?
C35 C39 H39C 109.5 . . ?
H39A C39 H39C 109.5 . . ?
H39B C39 H39C 109.5 . . ?
C33 C40 C41 119.2(3) . . ?
C33 C40 H40 120.4 . . ?
C41 C40 H40 120.4 . . ?
C42 C41 C40 120.3(3) . . ?
C42 C41 H41 119.8 . . ?
C40 C41 H41 119.8 . . ?
C41 C42 C43 119.9(3) . . ?
C41 C42 H42 120.0 . . ?
C43 C42 H42 120.0 . . ?
N13 C43 C42 118.1(3) . . ?
N13 C43 C44 119.1(3) . . ?
C42 C43 C44 122.9(3) . . ?
C43 C44 H44A 109.5 . . ?
C43 C44 H44B 109.5 . . ?
H44A C44 H44B 109.5 . . ?
C43 C44 H44C 109.5 . . ?
H44A C44 H44C 109.5 . . ?
H44B C44 H44C 109.5 . . ?
H1AO O1 H1BO 106.4 . . ?
H2AO O2 H2BO 102.5 . . ?
H3BO O3 H3AO 108.7 . . ?

loop_
_geom_bond_atom_site_label_1
_geom_bond_atom_site_label_2
_geom_bond_distance
_geom_bond_site_symmetry_2
_geom_bond_publ_flag
W1 C4 2.161(3) . ?
W1 C6 2.164(3) . ?
W1 C5 2.165(3) . ?
W1 C8 2.165(3) . ?
W1 C1 2.165(3) . ?
W1 C7 2.168(3) . ?
W1 C3 2.172(3) . ?
W1 C2 2.174(3) . ?
N1 C1 1.142(4) . ?
N2 C2 1.149(4) . ?
N3 C3 1.150(4) . ?
N4 C4 1.143(4) . ?
N5 C5 1.147(4) . ?
N6 C6 1.152(4) . ?
N7 C7 1.150(4) . ?
N8 C8 1.146(4) . ?
N9 C19 1.337(4) . ?
N9 C9 1.339(4) . ?
N10 C11 1.353(4) . ?
N10 C10 1.358(3) . ?
N10 H10N 0.9008 . ?
C9 C16 1.393(4) . ?
C9 C10 1.485(4) . ?
C10 C14 1.380(4) . ?
C11 C12 1.384(4) . ?
C11 C15 1.491(4) . ?
C12 C13 1.378(4) . ?
C12 H12 0.9500 . ?
C13 C14 1.386(4) . ?
C13 H13 0.9500 . ?
C14 H14 0.9500 . ?
C15 H15A 0.9800 . ?
C15 H15B 0.9800 . ?
C15 H15C 0.9800 . ?
C16 C17 1.389(4) . ?
C16 H16 0.9500 . ?
C17 C18 1.375(5) . ?
C17 H17 0.9500 . ?
C18 C19 1.402(4) . ?
C18 H18 0.9500 . ?
C19 C20 1.501(5) . ?
C20 H20A 0.9800 . ?
C20 H20B 0.9800 . ?
C20 H20C 0.9800 . ?
N11 C21 1.317(4) . ?
N11 C31 1.329(4) . ?
N12 C22 1.348(4) . ?
N12 C23 1.356(4) . ?
N12 H123 0.7848 . ?
C21 C28 1.388(4) . ?
C21 C22 1.481(4) . ?
C22 C26 1.377(5) . ?
C23 C24 1.363(5) . ?
C23 C27 1.504(5) . ?
C24 C25 1.384(5) . ?
C24 H24 0.9500 . ?
C25 C26 1.393(5) . ?
C25 H25 0.9500 . ?
C26 H26 0.9500 . ?
C27 H27A 0.9800 . ?
C27 H27B 0.9800 . ?
C27 H27C 0.9800 . ?
C28 C29 1.384(4) . ?
C28 H28 0.9500 . ?
C29 C30 1.361(5) . ?
C29 H29 0.9500 . ?
C30 C31 1.401(5) . ?
C30 H30 0.9500 . ?
C31 C32 1.509(5) . ?
C32 H32A 0.9800 . ?
C32 H32B 0.9800 . ?
C32 H32C 0.9800 . ?
N13 C43 1.351(3) . ?
N13 C33 1.354(4) . ?
N13 H13N 0.8764 . ?
N14 C34 1.339(3) . ?
N14 C35 1.344(3) . ?
C33 C40 1.378(4) . ?
C33 C34 1.485(4) . ?
C34 C38 1.384(4) . ?
C35 C36 1.393(4) . ?
C35 C39 1.502(4) . ?
C36 C37 1.379(4) . ?
C36 H36 0.9500 . ?
C37 C38 1.391(4) . ?
C37 H37 0.9500 . ?
C38 H38 0.9500 . ?
C39 H39A 0.9800 . ?
C39 H39B 0.9800 . ?
C39 H39C 0.9800 . ?
C40 C41 1.386(4) . ?
C40 H40 0.9500 . ?
C41 C42 1.379(5) . ?
C41 H41 0.9500 . ?
C42 C43 1.382(4) . ?
C42 H42 0.9500 . ?
C43 C44 1.495(4) . ?
C44 H44A 0.9800 . ?
C44 H44B 0.9800 . ?
C44 H44C 0.9800 . ?
O1 H1AO 0.7900 . ?
O1 H1BO 0.8085 . ?
O2 H2AO 0.7657 . ?
O2 H2BO 0.8422 . ?
O3 H3BO 0.8235 . ?
O3 H3AO 0.8412 . ?

loop_
_geom_hbond_atom_site_label_D
_geom_hbond_atom_site_label_H
_geom_hbond_atom_site_label_A
_geom_hbond_distance_DH
_geom_hbond_distance_HA
_geom_hbond_distance_DA
_geom_hbond_angle_DHA
_geom_hbond_site_symmetry_A
_geom_hbond_publ_flag
N10 H10N O2 0.90 1.89 2.765(3) 164.8 2_545 y
C12 H12 O3 0.95 2.61 3.535(4) 164.1 2_645 y
C15 H15A O2 0.98 2.46 3.076(4) 120.1 2_545 y
C16 H16 O1 0.95 2.52 3.438(4) 162.8 4_666 y
N12 H123 N11 0.78 2.25 2.630(4) 110.1 . y
N12 H123 O4 0.78 2.22 2.904(4) 145.6 . y
C24 H24 O1 0.95 2.58 3.505(4) 163.1 . y
C26 H26 O3 0.95 2.61 3.512(4) 159.5 2 y
N13 H13N N1 0.88 2.03 2.871(3) 161.1 2 y
C38 H38 N4 0.95 2.48 3.360(4) 154.6 3 y
C39 H39C N5 0.98 2.69 3.562(4) 148.4 2 y
C40 H40 N4 0.95 2.61 3.452(4) 147.8 3 y
C42 H42 N6 0.95 2.44 3.309(4) 152.1 4_665 y
O1 H1AO N5 0.79 2.09 2.871(3) 169.7 2 y
O1 H1BO N3 0.81 2.06 2.858(3) 170.7 . y
O2 H2AO N8 0.77 2.12 2.877(3) 171.8 1_565 y
O2 H2BO O1 0.84 1.95 2.779(3) 166.8 . y
O3 H3BO N2 0.82 2.11 2.928(3) 169.2 4_665 y
O3 H3AO N7 0.84 2.09 2.929(4) 176.1 2 y

loop_
_geom_torsion_atom_site_label_1
_geom_torsion_atom_site_label_2
_geom_torsion_atom_site_label_3
_geom_torsion_atom_site_label_4
_geom_torsion
_geom_torsion_site_symmetry_1
_geom_torsion_site_symmetry_2
_geom_torsion_site_symmetry_3
_geom_torsion_site_symmetry_4
_geom_torsion_publ_flag
C19 N9 C9 C16 0.3(5) . . . . ?
C19 N9 C9 C10 179.4(3) . . . . ?
C11 N10 C10 C14 1.5(4) . . . . ?
C11 N10 C10 C9 -178.6(2) . . . . ?
N9 C9 C10 N10 -2.4(4) . . . . ?
C16 C9 C10 N10 176.8(3) . . . . ?
N9 C9 C10 C14 177.5(3) . . . . ?
C16 C9 C10 C14 -3.3(4) . . . . ?
C10 N10 C11 C12 -0.6(4) . . . . ?
C10 N10 C11 C15 178.4(3) . . . . ?
N10 C11 C12 C13 -0.5(5) . . . . ?
C15 C11 C12 C13 -179.5(3) . . . . ?
C11 C12 C13 C14 0.8(5) . . . . ?
N10 C10 C14 C13 -1.2(4) . . . . ?
C9 C10 C14 C13 178.9(3) . . . . ?
C12 C13 C14 C10 0.1(5) . . . . ?
N9 C9 C16 C17 -1.4(4) . . . . ?
C10 C9 C16 C17 179.5(3) . . . . ?
C9 C16 C17 C18 1.1(5) . . . . ?
C16 C17 C18 C19 0.2(5) . . . . ?
C9 N9 C19 C18 1.1(5) . . . . ?
C9 N9 C19 C20 -177.7(3) . . . . ?
C17 C18 C19 N9 -1.4(5) . . . . ?
C17 C18 C19 C20 177.4(4) . . . . ?
C31 N11 C21 C28 1.0(5) . . . . ?
C31 N11 C21 C22 179.2(3) . . . . ?
C23 N12 C22 C26 -2.1(4) . . . . ?
C23 N12 C22 C21 177.9(3) . . . . ?
N11 C21 C22 N12 7.5(4) . . . . ?
C28 C21 C22 N12 -174.2(3) . . . . ?
N11 C21 C22 C26 -172.5(3) . . . . ?
C28 C21 C22 C26 5.8(5) . . . . ?
C22 N12 C23 C24 1.4(5) . . . . ?
C22 N12 C23 C27 -176.6(3) . . . . ?
N12 C23 C24 C25 0.4(5) . . . . ?
C27 C23 C24 C25 178.3(3) . . . . ?
C23 C24 C25 C26 -1.4(5) . . . . ?
N12 C22 C26 C25 1.1(5) . . . . ?
C21 C22 C26 C25 -178.9(3) . . . . ?
C24 C25 C26 C22 0.6(5) . . . . ?
N11 C21 C28 C29 -1.8(5) . . . . ?
C22 C21 C28 C29 -179.9(3) . . . . ?
C21 C28 C29 C30 0.0(5) . . . . ?
C28 C29 C30 C31 2.4(5) . . . . ?
C21 N11 C31 C30 1.5(6) . . . . ?
C21 N11 C31 C32 179.6(4) . . . . ?
C29 C30 C31 N11 -3.2(6) . . . . ?
C29 C30 C31 C32 178.7(4) . . . . ?
C43 N13 C33 C40 -0.9(4) . . . . ?
C43 N13 C33 C34 179.0(2) . . . . ?
C35 N14 C34 C38 -1.0(4) . . . . ?
C35 N14 C34 C33 179.2(2) . . . . ?
N13 C33 C34 N14 2.7(4) . . . . ?
C40 C33 C34 N14 -177.4(3) . . . . ?
N13 C33 C34 C38 -177.1(3) . . . . ?
C40 C33 C34 C38 2.8(5) . . . . ?
C34 N14 C35 C36 0.0(4) . . . . ?
C34 N14 C35 C39 179.9(3) . . . . ?
N14 C35 C36 C37 0.6(5) . . . . ?
C39 C35 C36 C37 -179.3(3) . . . . ?
C35 C36 C37 C38 -0.3(5) . . . . ?
N14 C34 C38 C37 1.3(5) . . . . ?
C33 C34 C38 C37 -178.9(3) . . . . ?
C36 C37 C38 C34 -0.6(5) . . . . ?
N13 C33 C40 C41 1.3(5) . . . . ?
C34 C33 C40 C41 -178.7(3) . . . . ?
C33 C40 C41 C42 -0.3(5) . . . . ?
C40 C41 C42 C43 -1.0(6) . . . . ?
C33 N13 C43 C42 -0.4(4) . . . . ?
C33 N13 C43 C44 -179.6(3) . . . . ?
C41 C42 C43 N13 1.4(5) . . . . ?
C41 C42 C43 C44 -179.5(3) . . . . ?
